data_4128057
loop_
_publ_author_name
'Yan, Qiaozhi'
'Xiao, Guiying'
'Wang, Ying'
'Zi, Guofu'
'Zhang, Zhanbin'
'Hou, Guohua'

_publ_section_title
;
 Highly Efficient Enantioselective Synthesis of Chiral Sulfones by
 Rh-Catalyzed Asymmetric Hydrogenation.
;
_journal_issue 4
_journal_name_full 'Journal of the American Chemical Society'
_journal_page_first 1749
_journal_page_last 1756
_journal_paper_doi 10.1021/jacs.8b12657
_journal_volume 141
_journal_year 2019
_chemical_absolute_configuration ad
_chemical_formula_moiety 'C22 H22 O2 S'
_chemical_formula_sum 'C22 H22 O2 S'
_chemical_formula_weight 350.45
_space_group_crystal_system monoclinic
_space_group_IT_number 4
_space_group_name_Hall 'P 2yb'
_space_group_name_H-M_alt 'P 1 21 1'
_symmetry_space_group_name_Hall 'P 2yb'
_symmetry_space_group_name_H-M 'P 1 21 1'
_atom_sites_solution_hydrogens geom
_audit_creation_date 2018-09-18
_audit_creation_method
;
Olex2 1.2
(compiled 2017.03.28 svn.r3405 for OlexSys, GUI svn.r5337)
;
_cell_angle_alpha 90
_cell_angle_beta 92.016(3)
_cell_angle_gamma 90
_cell_formula_units_Z 2
_cell_length_a 5.6684(2)
_cell_length_b 15.2524(3)
_cell_length_c 10.6654(3)
_cell_measurement_reflns_used 3214
_cell_measurement_temperature 100.00(10)
_cell_measurement_theta_max 71.9280
_cell_measurement_theta_min 5.0390
_cell_volume 921.52(5)
_computing_cell_refinement 'CrysAlisPro 1.171.39.46e (Rigaku OD, 2018)'
_computing_data_collection 'CrysAlisPro 1.171.39.46e (Rigaku OD, 2018)'
_computing_data_reduction 'CrysAlisPro 1.171.39.46e (Rigaku OD, 2018)'
_computing_molecular_graphics 'Olex2 (Dolomanov et al., 2009)'
_computing_publication_material 'Olex2 (Dolomanov et al., 2009)'
_computing_structure_refinement 'ShelXL (Sheldrick, 2015)'
_diffrn_ambient_environment N~2~
_diffrn_ambient_temperature 100.00(10)
_diffrn_detector 'CCD plate'
_diffrn_detector_area_resol_mean 5.3127
_diffrn_detector_type AtlasS2
_diffrn_measured_fraction_theta_full 1.000
_diffrn_measured_fraction_theta_max 0.986
_diffrn_measurement_details
;
List of Runs (angles in degrees, time in seconds):

  # Type    Start    End  Width  t~exp~   \w     \q     \k     \f   Frames
--------------------------------------------------------------------------
  1  \w    -47.00 -20.00   1.00    1.41    --  -39.74 -37.00 -90.00   27
  2  \w    -48.00 -17.00   1.00    1.41    --  -39.74 -37.00 -60.00   31
  3  \w    -48.00  33.00   1.00    1.41    --  -39.74  57.00  60.00   81
  4  \w   -110.00 -26.00   1.00    1.41    --  -39.74 -57.00 -90.00   84
  5  \w      8.00 114.00   1.00    1.41    --   39.74  19.00-150.00  106
  6  \w     84.00 124.00   1.00    1.41    --   39.74 178.00   0.00   40
  7  \w     96.00 177.00   1.00    2.00    --  104.69 125.00 -60.00   81
  8  \w     82.00 109.00   1.00    2.00    --  104.69  45.00 -30.00   27
  9  \w     73.00 113.00   1.00    2.00    --  104.69  77.00 -30.00   40
 10  \w    123.00 150.00   1.00    2.00    --  104.69  77.00 -60.00   27
 11  \w     72.00  98.00   1.00    2.00    --  104.69  77.00 -60.00   26
 12  \w     73.00 101.00   1.00    2.00    --  104.69  77.00-120.00   28
 13  \w    114.00 143.00   1.00    2.00    --  104.69  77.00-120.00   29
 14  \w     73.00  98.00   1.00    2.00    --  104.69  77.00 -90.00   25
 15  \w     32.00 108.00   1.00    2.00    --  104.69-125.00  90.00   76
 16  \w     77.00 119.00   1.00    2.00    --  104.69  61.00 -30.00   42
 17  \w     80.00 107.00   1.00    2.00    --  104.69  61.00 -60.00   27
 18  \w    119.00 178.00   1.00    2.00    --  104.69 125.00  90.00   59
 19  \w    115.00 178.00   1.00    2.00    --  104.69  77.00 -90.00   63
 20  \w     80.00 105.00   1.00    2.00    --  104.69  45.00 -60.00   25
 21  \w     79.00 161.00   1.00    2.00    --  104.69  61.00   0.00   82
 22  \w     77.00 104.00   1.00    2.00    --  104.69  61.00 -90.00   27
 23  \w     28.00  95.00   1.00    2.00    --  104.69 -94.00-120.00   67
 24  \w     58.00 173.00   1.00    2.00    --  104.69  15.00 120.00  115
;
_diffrn_measurement_device 'four-circle diffractometer'
_diffrn_measurement_device_type 'SuperNova, Dual, Cu at home/near, AtlasS2'
_diffrn_measurement_method '\w scans'
_diffrn_orient_matrix_type 'CrysAlisPro convention (1999,Acta A55,543-557)'
_diffrn_orient_matrix_UB_11 0.0104250000
_diffrn_orient_matrix_UB_12 0.0377931000
_diffrn_orient_matrix_UB_13 -0.1336087000
_diffrn_orient_matrix_UB_21 -0.2506258000
_diffrn_orient_matrix_UB_22 -0.0349099000
_diffrn_orient_matrix_UB_23 -0.0305023000
_diffrn_orient_matrix_UB_31 -0.1053524000
_diffrn_orient_matrix_UB_32 0.0869001000
_diffrn_orient_matrix_UB_33 0.0458093000
_diffrn_radiation_monochromator mirror
_diffrn_radiation_probe x-ray
_diffrn_radiation_type CuK\a
_diffrn_radiation_wavelength 1.54184
_diffrn_reflns_av_R_equivalents 0.0364
_diffrn_reflns_av_unetI/netI 0.0479
_diffrn_reflns_Laue_measured_fraction_full 1.000
_diffrn_reflns_Laue_measured_fraction_max 0.986
_diffrn_reflns_limit_h_max 6
_diffrn_reflns_limit_h_min -6
_diffrn_reflns_limit_k_max 18
_diffrn_reflns_limit_k_min -18
_diffrn_reflns_limit_l_max 12
_diffrn_reflns_limit_l_min -11
_diffrn_reflns_number 6699
_diffrn_reflns_point_group_measured_fraction_full 0.985
_diffrn_reflns_point_group_measured_fraction_max 0.960
_diffrn_reflns_theta_full 67.684
_diffrn_reflns_theta_max 72.047
_diffrn_reflns_theta_min 4.148
_diffrn_source 'micro-focus sealed X-ray tube'
_diffrn_source_type 'SuperNova (Cu) X-ray Source'
_exptl_absorpt_coefficient_mu 1.643
_exptl_absorpt_correction_T_max 1.00000
_exptl_absorpt_correction_T_min 0.78614
_exptl_absorpt_correction_type multi-scan
_exptl_absorpt_process_details
;
CrysAlisPro 1.171.39.46e (Rigaku Oxford Diffraction, 2018)
Empirical absorption correction using spherical harmonics,
 implemented in SCALE3 ABSPACK scaling algorithm.
;
_exptl_crystal_colour colourless
_exptl_crystal_colour_primary colourless
_exptl_crystal_density_diffrn 1.263
_exptl_crystal_description block
_exptl_crystal_F_000 372
_exptl_crystal_size_max 0.2
_exptl_crystal_size_mid 0.15
_exptl_crystal_size_min 0.15
_refine_diff_density_max 0.425
_refine_diff_density_min -0.257
_refine_diff_density_rms 0.043
_refine_ls_abs_structure_details
;
 Flack x determined using 1464 quotients [(I+)-(I-)]/[(I+)+(I-)]
 (Parsons, Flack and Wagner, Acta Cryst. B69 (2013) 249-259).
;
_refine_ls_abs_structure_Flack 0.016(12)
_refine_ls_extinction_method none
_refine_ls_goodness_of_fit_ref 1.037
_refine_ls_hydrogen_treatment constr
_refine_ls_matrix_type full
_refine_ls_number_parameters 228
_refine_ls_number_reflns 3461
_refine_ls_number_restraints 1
_refine_ls_restrained_S_all 1.037
_refine_ls_R_factor_all 0.0372
_refine_ls_R_factor_gt 0.0346
_refine_ls_shift/su_max 0.000
_refine_ls_shift/su_mean 0.000
_refine_ls_structure_factor_coef Fsqd
_refine_ls_weighting_details 'w=1/[\s^2^(Fo^2^)+(0.0424P)^2^+0.1772P] where P=(Fo^2^+2Fc^2^)/3'
_refine_ls_weighting_scheme calc
_refine_ls_wR_factor_gt 0.0849
_refine_ls_wR_factor_ref 0.0868
_reflns_Friedel_coverage 0.875
_reflns_Friedel_fraction_full 0.969
_reflns_Friedel_fraction_max 0.933
_reflns_number_gt 3299
_reflns_number_total 3461
_reflns_threshold_expression 'I > 2\s(I)'
_cod_data_source_file ja8b12657_si_002.cif
_cod_data_source_block 20180918d
_cod_database_code 4128057
_shelx_shelxl_version_number 2014/7
_chemical_oxdiff_formula C1H1O1S1
_shelx_space_group_comment
;
The symmetry employed for this shelxl refinement is uniquely defined
by the following loop, which should always be used as a source of
symmetry information in preference to the above space-group names.
They are only intended as comments.
;
_reflns_odcompleteness_completeness 99.94
_reflns_odcompleteness_iscentric 1
_reflns_odcompleteness_theta 66.97
_olex2_refinement_description
;
1. Fixed Uiso
 At 1.2 times of:
  All C(H) groups, All C(H,H) groups
 At 1.5 times of:
  All C(H,H,H) groups
2.a Ternary CH refined with riding coordinates:
 C8(H8)
2.b Secondary CH2 refined with riding coordinates:
 C7(H7A,H7B)
2.c Aromatic/amide H refined with riding coordinates:
 C2(H2), C3(H3), C4(H4), C5(H5), C6(H6), C10(H10), C11(H11), C12(H12),
 C13(H13), C14(H14), C16(H16), C18(H18), C20(H20)
2.d Idealised Me refined as rotating group:
 C21(H21A,H21B,H21C), C22(H22A,H22B,H22C)
;
_olex2_submission_special_instructions 'No special instructions were received'
_oxdiff_exptl_absorpt_empirical_details
;
Empirical correction (ABSPACK) includes:
- Absorption correction using spherical harmonics
- Frame scaling
;
_oxdiff_exptl_absorpt_empirical_full_max 1.393
_oxdiff_exptl_absorpt_empirical_full_min 0.753

loop_
_space_group_symop_operation_xyz
'x, y, z'
'-x, y+1/2, -z'

loop_
_atom_site_label
_atom_site_type_symbol
_atom_site_fract_x
_atom_site_fract_y
_atom_site_fract_z
_atom_site_U_iso_or_equiv
_atom_site_adp_type
_atom_site_occupancy
_atom_site_site_symmetry_order
_atom_site_calc_flag
_atom_site_refinement_flags_posn
C1 C 0.1409(5) 0.70615(18) 0.4467(3) 0.0175(6) Uani 1 1 d .
C2 C 0.3440(6) 0.7545(2) 0.4723(3) 0.0234(7) Uani 1 1 d .
H2 H 0.4322 0.7763 0.4073 0.028 Uiso 1 1 calc R
C3 C 0.4135(6) 0.7698(2) 0.5956(3) 0.0290(7) Uani 1 1 d .
H3 H 0.5490 0.8023 0.6144 0.035 Uiso 1 1 calc R
C4 C 0.2801(7) 0.7366(2) 0.6920(4) 0.0305(8) Uani 1 1 d .
H4 H 0.3260 0.7474 0.7751 0.037 Uiso 1 1 calc R
C5 C 0.0797(6) 0.6875(3) 0.6647(3) 0.0302(7) Uani 1 1 d .
H5 H -0.0065 0.6646 0.7296 0.036 Uiso 1 1 calc R
C6 C 0.0063(6) 0.67215(19) 0.5411(3) 0.0230(7) Uani 1 1 d .
H6 H -0.1296 0.6399 0.5222 0.028 Uiso 1 1 calc R
C7 C 0.2379(5) 0.61571(19) 0.2190(3) 0.0172(6) Uani 1 1 d .
H7A H 0.2281 0.6238 0.1287 0.021 Uiso 1 1 calc R
H7B H 0.3981 0.6296 0.2472 0.021 Uiso 1 1 calc R
C8 C 0.1913(5) 0.51906(19) 0.2474(3) 0.0173(6) Uani 1 1 d .
H8 H 0.0227 0.5088 0.2300 0.021 Uiso 1 1 calc R
C9 C 0.2416(5) 0.49467(18) 0.3843(3) 0.0173(6) Uani 1 1 d .
C10 C 0.4544(6) 0.5170(2) 0.4460(3) 0.0204(6) Uani 1 1 d .
H10 H 0.5699 0.5464 0.4027 0.024 Uiso 1 1 calc R
C11 C 0.4953(6) 0.4955(2) 0.5716(3) 0.0230(7) Uani 1 1 d .
H11 H 0.6369 0.5114 0.6120 0.028 Uiso 1 1 calc R
C12 C 0.3256(6) 0.4504(2) 0.6370(3) 0.0240(7) Uani 1 1 d .
H12 H 0.3525 0.4363 0.7211 0.029 Uiso 1 1 calc R
C13 C 0.1156(6) 0.4268(2) 0.5753(3) 0.0247(7) Uani 1 1 d .
H13 H 0.0017 0.3962 0.6181 0.030 Uiso 1 1 calc R
C14 C 0.0746(6) 0.44845(19) 0.4508(3) 0.0206(6) Uani 1 1 d .
H14 H -0.0668 0.4319 0.4106 0.025 Uiso 1 1 calc R
C15 C 0.3255(5) 0.46000(19) 0.1584(3) 0.0182(6) Uani 1 1 d .
C16 C 0.2432(6) 0.37457(19) 0.1382(3) 0.0190(6) Uani 1 1 d .
H16 H 0.1150 0.3545 0.1821 0.023 Uiso 1 1 calc R
C17 C 0.3501(6) 0.31924(19) 0.0535(3) 0.0201(6) Uani 1 1 d .
C18 C 0.5395(6) 0.3506(2) -0.0131(3) 0.0217(7) Uani 1 1 d .
H18 H 0.6101 0.3140 -0.0706 0.026 Uiso 1 1 calc R
C19 C 0.6256(6) 0.4353(2) 0.0045(3) 0.0198(6) Uani 1 1 d .
C20 C 0.5183(5) 0.48896(19) 0.0922(3) 0.0192(6) Uani 1 1 d .
H20 H 0.5769 0.5452 0.1066 0.023 Uiso 1 1 calc R
C21 C 0.2605(6) 0.2266(2) 0.0336(3) 0.0251(7) Uani 1 1 d .
H21A H 0.3251 0.1893 0.0987 0.038 Uiso 1 1 calc GR
H21B H 0.3082 0.2055 -0.0465 0.038 Uiso 1 1 calc GR
H21C H 0.0913 0.2261 0.0359 0.038 Uiso 1 1 calc GR
C22 C 0.8233(6) 0.4696(2) -0.0726(3) 0.0242(7) Uani 1 1 d .
H22A H 0.7584 0.5007 -0.1441 0.036 Uiso 1 1 calc GR
H22B H 0.9172 0.4215 -0.1004 0.036 Uiso 1 1 calc GR
H22C H 0.9203 0.5086 -0.0224 0.036 Uiso 1 1 calc GR
O1 O 0.0790(4) 0.77409(14) 0.2249(2) 0.0214(5) Uani 1 1 d .
O2 O -0.1916(4) 0.65528(14) 0.2870(2) 0.0211(5) Uani 1 1 d .
S1 S 0.04282(11) 0.69202(4) 0.28865(6) 0.01602(17) Uani 1 1 d .

loop_
_atom_site_aniso_label
_atom_site_aniso_U_11
_atom_site_aniso_U_22
_atom_site_aniso_U_33
_atom_site_aniso_U_23
_atom_site_aniso_U_13
_atom_site_aniso_U_12
C1 0.0207(14) 0.0102(15) 0.0218(14) -0.0031(11) 0.0027(11) 0.0025(11)
C2 0.0215(16) 0.0152(15) 0.0335(18) -0.0036(13) 0.0033(13) 0.0001(11)
C3 0.0266(18) 0.0194(17) 0.041(2) -0.0086(15) -0.0035(14) 0.0010(13)
C4 0.036(2) 0.0293(18) 0.0256(19) -0.0078(14) -0.0041(15) 0.0070(15)
C5 0.0358(18) 0.0327(18) 0.0226(15) -0.0006(17) 0.0067(13) 0.0024(17)
C6 0.0252(17) 0.0197(17) 0.0245(16) -0.0020(11) 0.0053(13) -0.0010(11)
C7 0.0191(16) 0.0139(14) 0.0189(15) 0.0010(11) 0.0054(12) 0.0014(11)
C8 0.0173(14) 0.0116(14) 0.0233(16) -0.0013(11) 0.0051(12) -0.0002(10)
C9 0.0201(15) 0.0100(13) 0.0222(15) -0.0022(11) 0.0057(12) 0.0021(11)
C10 0.0215(15) 0.0169(14) 0.0232(16) 0.0025(12) 0.0046(12) -0.0010(12)
C11 0.0242(16) 0.0204(16) 0.0243(17) 0.0010(13) -0.0004(13) 0.0008(12)
C12 0.0325(18) 0.0202(16) 0.0195(15) 0.0037(12) 0.0057(13) 0.0027(13)
C13 0.0300(18) 0.0136(14) 0.0314(18) 0.0027(12) 0.0126(14) -0.0014(12)
C14 0.0207(16) 0.0131(14) 0.0282(16) -0.0019(12) 0.0061(13) -0.0007(11)
C15 0.0228(16) 0.0139(14) 0.0177(15) -0.0020(11) 0.0003(12) 0.0025(11)
C16 0.0230(15) 0.0154(14) 0.0188(15) 0.0018(12) 0.0025(12) -0.0003(12)
C17 0.0294(16) 0.0106(14) 0.0200(15) -0.0015(11) -0.0019(12) 0.0022(12)
C18 0.0300(17) 0.0173(15) 0.0179(15) -0.0017(12) 0.0032(13) 0.0063(12)
C19 0.0226(16) 0.0178(15) 0.0190(15) -0.0001(11) 0.0019(12) 0.0041(11)
C20 0.0232(16) 0.0117(14) 0.0228(16) -0.0012(11) 0.0033(12) 0.0012(11)
C21 0.0356(19) 0.0146(15) 0.0250(18) -0.0036(12) 0.0009(14) 0.0004(12)
C22 0.0283(18) 0.0201(16) 0.0245(17) -0.0013(13) 0.0077(13) 0.0037(13)
O1 0.0269(12) 0.0131(10) 0.0245(12) 0.0025(8) 0.0078(9) 0.0009(9)
O2 0.0203(11) 0.0198(11) 0.0234(11) 0.0008(9) 0.0031(9) 0.0027(8)
S1 0.0180(3) 0.0105(3) 0.0198(3) 0.0006(3) 0.0046(2) 0.0005(3)

loop_
_atom_type_symbol
_atom_type_description
_atom_type_scat_dispersion_real
_atom_type_scat_dispersion_imag
_atom_type_scat_source
C C 0.0181 0.0091 'International Tables Vol C Tables 4.2.6.8 and 6.1.1.4'
H H 0.0000 0.0000 'International Tables Vol C Tables 4.2.6.8 and 6.1.1.4'
O O 0.0492 0.0322 'International Tables Vol C Tables 4.2.6.8 and 6.1.1.4'
S S 0.3331 0.5567 'International Tables Vol C Tables 4.2.6.8 and 6.1.1.4'

loop_
_geom_angle_atom_site_label_1
_geom_angle_atom_site_label_2
_geom_angle_atom_site_label_3
_geom_angle
C2 C1 S1 118.9(2)
C6 C1 C2 122.0(3)
C6 C1 S1 119.0(2)
C1 C2 H2 120.5
C3 C2 C1 119.0(3)
C3 C2 H2 120.5
C2 C3 H3 120.1
C2 C3 C4 119.8(3)
C4 C3 H3 120.1
C3 C4 H4 119.8
C5 C4 C3 120.3(3)
C5 C4 H4 119.8
C4 C5 H5 119.7
C4 C5 C6 120.5(3)
C6 C5 H5 119.7
C1 C6 C5 118.2(3)
C1 C6 H6 120.9
C5 C6 H6 120.9
H7A C7 H7B 107.4
C8 C7 H7A 108.4
C8 C7 H7B 108.4
C8 C7 S1 115.6(2)
S1 C7 H7A 108.4
S1 C7 H7B 108.4
C7 C8 H8 106.9
C7 C8 C15 110.6(2)
C9 C8 C7 113.4(2)
C9 C8 H8 106.9
C9 C8 C15 111.7(2)
C15 C8 H8 106.9
C10 C9 C8 121.4(3)
C14 C9 C8 120.2(3)
C14 C9 C10 118.3(3)
C9 C10 H10 119.7
C11 C10 C9 120.6(3)
C11 C10 H10 119.7
C10 C11 H11 119.8
C12 C11 C10 120.3(3)
C12 C11 H11 119.8
C11 C12 H12 120.4
C13 C12 C11 119.2(3)
C13 C12 H12 120.4
C12 C13 H13 119.8
C14 C13 C12 120.5(3)
C14 C13 H13 119.8
C9 C14 H14 119.5
C13 C14 C9 121.1(3)
C13 C14 H14 119.5
C16 C15 C8 118.3(3)
C20 C15 C8 122.9(3)
C20 C15 C16 118.7(3)
C15 C16 H16 119.5
C17 C16 C15 121.0(3)
C17 C16 H16 119.5
C16 C17 C18 119.0(3)
C16 C17 C21 120.4(3)
C18 C17 C21 120.6(3)
C17 C18 H18 119.2
C19 C18 C17 121.5(3)
C19 C18 H18 119.2
C18 C19 C20 118.4(3)
C18 C19 C22 120.9(3)
C20 C19 C22 120.7(3)
C15 C20 C19 121.4(3)
C15 C20 H20 119.3
C19 C20 H20 119.3
C17 C21 H21A 109.5
C17 C21 H21B 109.5
C17 C21 H21C 109.5
H21A C21 H21B 109.5
H21A C21 H21C 109.5
H21B C21 H21C 109.5
C19 C22 H22A 109.5
C19 C22 H22B 109.5
C19 C22 H22C 109.5
H22A C22 H22B 109.5
H22A C22 H22C 109.5
H22B C22 H22C 109.5
C1 S1 C7 107.30(14)
O1 S1 C1 107.35(14)
O1 S1 C7 105.60(13)
O2 S1 C1 108.53(14)
O2 S1 C7 108.99(14)
O2 S1 O1 118.54(14)

loop_
_geom_bond_atom_site_label_1
_geom_bond_atom_site_label_2
_geom_bond_distance
C1 C2 1.386(4)
C1 C6 1.385(4)
C1 S1 1.769(3)
C2 H2 0.9300
C2 C3 1.380(5)
C3 H3 0.9300
C3 C4 1.393(5)
C4 H4 0.9300
C4 C5 1.383(5)
C5 H5 0.9300
C5 C6 1.388(5)
C6 H6 0.9300
C7 H7A 0.9700
C7 H7B 0.9700
C7 C8 1.530(4)
C7 S1 1.785(3)
C8 H8 0.9800
C8 C9 1.524(4)
C8 C15 1.531(4)
C9 C10 1.396(4)
C9 C14 1.394(4)
C10 H10 0.9300
C10 C11 1.390(5)
C11 H11 0.9300
C11 C12 1.390(5)
C12 H12 0.9300
C12 C13 1.387(5)
C13 H13 0.9300
C13 C14 1.380(5)
C14 H14 0.9300
C15 C16 1.398(4)
C15 C20 1.394(4)
C16 H16 0.9300
C16 C17 1.391(4)
C17 C18 1.393(5)
C17 C21 1.514(4)
C18 H18 0.9300
C18 C19 1.392(5)
C19 C20 1.398(4)
C19 C22 1.507(4)
C20 H20 0.9300
C21 H21A 0.9600
C21 H21B 0.9600
C21 H21C 0.9600
C22 H22A 0.9600
C22 H22B 0.9600
C22 H22C 0.9600
O1 S1 1.443(2)
O2 S1 1.442(2)

loop_
_geom_torsion_atom_site_label_1
_geom_torsion_atom_site_label_2
_geom_torsion_atom_site_label_3
_geom_torsion_atom_site_label_4
_geom_torsion
C1 C2 C3 C4 0.2(5)
C2 C1 C6 C5 -0.1(5)
C2 C1 S1 C7 73.5(3)
C2 C1 S1 O1 -39.6(3)
C2 C1 S1 O2 -168.9(2)
C2 C3 C4 C5 0.7(5)
C3 C4 C5 C6 -1.3(6)
C4 C5 C6 C1 0.9(5)
C6 C1 C2 C3 -0.5(5)
C6 C1 S1 C7 -109.5(3)
C6 C1 S1 O1 137.3(2)
C6 C1 S1 O2 8.1(3)
C7 C8 C9 C10 -50.2(4)
C7 C8 C9 C14 130.3(3)
C7 C8 C15 C16 -157.2(3)
C7 C8 C15 C20 19.6(4)
C8 C7 S1 C1 80.0(3)
C8 C7 S1 O1 -165.7(2)
C8 C7 S1 O2 -37.3(3)
C8 C9 C10 C11 178.9(3)
C8 C9 C14 C13 -179.1(3)
C8 C15 C16 C17 176.6(3)
C8 C15 C20 C19 -175.1(3)
C9 C8 C15 C16 75.5(3)
C9 C8 C15 C20 -107.8(3)
C9 C10 C11 C12 0.8(5)
C10 C9 C14 C13 1.4(4)
C10 C11 C12 C13 0.3(5)
C11 C12 C13 C14 -0.6(5)
C12 C13 C14 C9 -0.3(5)
C14 C9 C10 C11 -1.7(4)
C15 C8 C9 C10 75.6(3)
C15 C8 C9 C14 -103.9(3)
C15 C16 C17 C18 -1.0(5)
C15 C16 C17 C21 179.4(3)
C16 C15 C20 C19 1.7(5)
C16 C17 C18 C19 0.8(5)
C17 C18 C19 C20 0.5(5)
C17 C18 C19 C22 -177.1(3)
C18 C19 C20 C15 -1.8(5)
C20 C15 C16 C17 -0.2(5)
C21 C17 C18 C19 -179.5(3)
C22 C19 C20 C15 175.9(3)
S1 C1 C2 C3 176.3(2)
S1 C1 C6 C5 -176.9(3)
S1 C7 C8 C9 -67.7(3)
S1 C7 C8 C15 165.9(2)
